data_2002499
loop_
_publ_author_name
'Teichert, A'
'Mueller-Buschbaum, Hk'

_publ_section_title
;
Ein neuer Strukturtyp zur Formel A2 M O4: Pb2 Mn O4, eine
Tunnelstruktur mit einseitig koordinierten Pb2+-Ionen
;
_journal_name_full
;
Zeitschrift fuer Anorganische und Allgemeine Chemie
;
_journal_page_first 319
_journal_page_last 325
_journal_paper_doi 10.1002/zaac.19915980129
_journal_volume 598
_journal_year 1991
_chemical_formula_structural 'Pb2 (Mn O4)'
_chemical_formula_sum 'Mn O4 Pb2'
_chemical_name_systematic 'Dilead manganate(IV)'
_space_group_IT_number 114
_symmetry_cell_setting tetragonal
_symmetry_Int_Tables_number 114
_symmetry_space_group_name_Hall 'P -4 2n'
_symmetry_space_group_name_H-M 'P -4 21 c'
_cell_angle_alpha 90
_cell_angle_beta 90
_cell_angle_gamma 90
_cell_formula_units_Z 8
_cell_length_a 12.773(5)
_cell_length_b 12.773(5)
_cell_length_c 5.142(4)
_cell_volume 838.9
_refine_ls_R_factor_all 0.075
_cod_database_code 2002499

loop_
_symmetry_equiv_pos_as_xyz
x,y,z
1/2-x,1/2+y,1/2-z
-x,-y,z
1/2+x,1/2-y,1/2-z
-y,x,-z
1/2-y,1/2-x,1/2+z
y,-x,-z
1/2+y,1/2+x,1/2+z

loop_
_atom_site_label
_atom_site_type_symbol
_atom_site_symmetry_multiplicity
_atom_site_Wyckoff_symbol
_atom_site_fract_x
_atom_site_fract_y
_atom_site_fract_z
_atom_site_occupancy
_atom_site_attached_hydrogens
_atom_site_calc_flag
Pb1 Pb2+ 8 e 0.0776(2) 0.1221(2) 0.2437(6) 1. 0 d
Pb2 Pb2+ 8 e 0.0070(2) 0.3308(2) 0.7961(4) 1. 0 d
Mn1 Mn4+ 8 e 0.3041(7) 0.2719(7) 0.2633(26) 1. 0 d
O1 O2- 8 e 0.314(5) 0.418(5) 0.120(12) 1. 0 d
O2 O2- 8 e 0.287(4) 0.138(4) 0.445(10) 1. 0 d
O3 O2- 8 e 0.335(5) 0.751(5) 0.445(11) 1. 0 d
O4 O2- 8 e 0.272(4) 0.555(4) 0.572(9) 1. 0 d

loop_
_atom_type_symbol
_atom_type_oxidation_number
Pb2+ 2.000
Mn4+ 4.000
O2- -2.000
